data_1557433
loop_
_publ_author_name
'Kansikas, Jarno'
'Leskela, Markku'
'Kenessey, Gabor'
'Wadsten, Tommy'
'Liptay, Gyorgy'

_publ_section_title
;
 Pyridine-Type Complexes of Transition-Metal Halides. IX. Preparation and
 Characterization of 2,4- and 3,4-Dimethylpyridine Complexes of Cobalt(II)
 Bromide: the Crystal Structure of
 Dibromobis(2,4-dimethylpyridine)cobalt(II) and
 Bromotetrakis(3,4-dimethylpyridine)cobalt(II) Bromide
;
_journal_name_full 'Acta Chemica Scandinavica'
_journal_page_first 267
_journal_page_last 274
_journal_paper_doi 10.3891/acta.chem.scand.50-0267
_journal_volume 50
_journal_year 1996
_chemical_formula_sum 'C14 H18 Br2 Co N2'
_chemical_formula_weight 433.1
_chemical_name_common
;
Dibromobis(2,4-dimethylpyridine)cobalt(II)
;
_space_group_IT_number 19
_space_group_name_Hall 'P 2ac 2ab'
_space_group_name_H-M_alt 'P 21 21 21'
_symmetry_cell_setting orthorhombic
_symmetry_Int_Tables_number 19
_symmetry_space_group_name_Hall 'P 2ac 2ab'
_symmetry_space_group_name_H-M 'P 21 21 21'
_cell_angle_alpha 90.
_cell_angle_beta 90.
_cell_angle_gamma 90.
_cell_formula_units_Z 4
_cell_length_a 7.6742(8)
_cell_length_b 7.6742(8)
_cell_length_c 28.114(6)
_cell_volume 1655.7(4)
_diffrn_ambient_temperature 293
_diffrn_radiation_probe x-ray
_diffrn_radiation_type MoK\a
_diffrn_radiation_wavelength 0.71069
_exptl_absorpt_coefficient_mu 5.883
_exptl_crystal_density_diffrn 1.747
_exptl_crystal_F_000 852
_refine_ls_goodness_of_fit_ref 0.73
_refine_ls_number_parameters 174
_refine_ls_number_reflns 1378
_refine_ls_R_factor_gt 0.0638
_refine_ls_wR_factor_gt 0.0861
_cod_data_source_file Acta-Chem-Scand-1996-50-267-1.cif
_cod_data_source_block 1
_cod_depositor_comments
;
PROBABLY AN ERROR ON CELL PARAMETER a OR b SINCE :
_cell_length_a                                        7.6742(8)
_cell_length_b                                        7.6742(8)
_cell_length_c                                        28.114(6)
and this gives a volume :
_cell_volume                                          1655.7(5)
but the volume in the paper is :
_cell_volume                                          1646.9(8)
;
_cod_original_cell_volume 1646.9(8)
_cod_database_code 1557433

loop_
_space_group_symop_id
_space_group_symop_operation_xyz
1 x,y,z
2 1/2-x,-y,1/2+z
3 1/2+x,1/2-y,-z
4 -x,1/2+y,1/2-z

loop_
_atom_site_label
_atom_site_type_symbol
_atom_site_thermal_displace_type
_atom_site_fract_x
_atom_site_fract_y
_atom_site_fract_z
_atom_site_occupancy
_atom_site_U_iso_or_equiv
_atom_site_calc_flag
_atom_site_refinement_flags
_atom_site_disorder_assembly
_atom_site_disorder_group
Br1 Br Uiso 0.8311(2) 0.2485(3) 0.34380(10) 1.000 0.0580(10) . . . .
Br2 Br Uiso 0.5015(3) -0.0806(2) 0.40630(10) 1.000 0.0580(10) . . . .
Co Co Uiso 0.5438(3) 0.2061(3) 0.37500(10) 1.000 0.0440(10) . . . .
N1 N Uiso 0.5135(18) 0.3724(18) 0.4320(5) 1.000 0.047(4) . . . .
N2 N Uiso 0.3789(17) 0.2342(16) 0.3193(5) 1.000 0.044(4) . . . .
C12 C Uiso 0.361(2) 0.405(2) 0.4548(7) 1.000 0.052(5) . . . .
C13 C Uiso 0.355(3) 0.500(2) 0.4959(6) 1.000 0.053(5) . . . .
C14 C Uiso 0.507(2) 0.563(2) 0.5157(5) 1.000 0.048(4) . . . .
C15 C Uiso 0.661(2) 0.531(3) 0.4915(7) 1.000 0.059(6) . . . .
C16 C Uiso 0.658(2) 0.435(2) 0.4512(5) 1.000 0.051(5) . . . .
C17 C Uiso 0.196(2) 0.337(3) 0.4319(7) 1.000 0.062(6) . . . .
C18 C Uiso 0.497(3) 0.661(3) 0.5619(7) 1.000 0.070(6) . . . .
C22 C Uiso 0.349(2) 0.3891(19) 0.2962(6) 1.000 0.046(5) . . . .
C23 C Uiso 0.253(3) 0.392(2) 0.2543(6) 1.000 0.051(5) . . . .
C24 C Uiso 0.184(2) 0.245(2) 0.2344(5) 1.000 0.050(5) . . . .
C25 C Uiso 0.216(2) 0.086(2) 0.2571(6) 1.000 0.054(5) . . . .
C26 C Uiso 0.312(2) 0.089(2) 0.2994(6) 1.000 0.053(5) . . . .
C27 C Uiso 0.413(2) 0.553(2) 0.3189(7) 1.000 0.053(5) . . . .
C28 C Uiso 0.084(3) 0.249(3) 0.1883(7) 1.000 0.072(6) . . . .

loop_
_atom_type_symbol
_atom_type_description
_atom_type_scat_dispersion_real
_atom_type_scat_dispersion_imag
_atom_type_scat_source
C C 0.0033 0.0016 ' International Tables Vol C Tables 4.2.6.8 and 6.1.1.4'
Br Br -0.2901 2.4595 ' International Tables Vol C Tables 4.2.6.8 and 6.1.1.4'
Co Co 0.3494 0.9721 ' International Tables Vol C Tables 4.2.6.8 and 6.1.1.4'
N N 0.0061 0.0033 ' International Tables Vol C Tables 4.2.6.8 and 6.1.1.4'

loop_
_geom_angle_atom_site_label_1
_geom_angle_atom_site_label_2
_geom_angle_atom_site_label_3
_geom_angle
_geom_angle_site_symmetry_1
_geom_angle_site_symmetry_2
_geom_angle_site_symmetry_3
_geom_angle_publ_flag
Br1 Co Br2 112.62(12) . . . yes
Br1 Co N1 107.7(4) . . . yes
Br1 Co N2 106.1(4) . . . yes
Br2 Co N1 105.6(4) . . . yes
Br2 Co N2 107.3(4) . . . yes
N1 Co N2 117.7(5) . . . yes
Co N1 C12 125.3(11) . . . yes
Co N1 C16 116.6(11) . . . yes
C12 N1 C16 117.6(14) . . . yes
Co N2 C22 124.2(10) . . . yes
Co N2 C26 118.1(10) . . . yes
C22 N2 C26 117.1(14) . . . yes
N1 C12 C13 121.8(16) . . . yes
N1 C12 C17 117.2(16) . . . yes
C13 C12 C17 121.0(16) . . . no
C12 C13 C14 120.0(18) . . . no
C13 C14 C15 117.4(15) . . . no
C13 C14 C18 118.7(16) . . . no
C15 C14 C18 123.8(16) . . . no
C14 C15 C16 119.6(15) . . . no
N1 C16 C15 123.6(14) . . . yes
N2 C22 C23 120.2(14) . . . yes
N2 C22 C27 118.2(14) . . . yes
C23 C22 C27 121.5(14) . . . no
C22 C23 C24 122.7(14) . . . no
C23 C24 C25 117.7(14) . . . no
C23 C24 C28 122.2(16) . . . no
C25 C24 C28 120.0(15) . . . no
C24 C25 C26 117.8(14) . . . no
N2 C26 C25 124.5(14) . . . yes

loop_
_geom_bond_atom_site_label_1
_geom_bond_atom_site_label_2
_geom_bond_distance
_geom_bond_site_symmetry_1
_geom_bond_site_symmetry_2
_geom_bond_publ_flag
Br1 Co 2.395(3) . . yes
Br2 Co 2.392(3) . . yes
Co N1 2.062(14) . . yes
Co N2 2.025(14) . . yes
N1 C12 1.36(2) . . yes
N1 C16 1.32(2) . . yes
N2 C22 1.37(2) . . yes
N2 C26 1.35(2) . . yes
C12 C13 1.37(2) . . no
C12 C17 1.51(2) . . no
C13 C14 1.38(3) . . no
C14 C15 1.39(2) . . no
C14 C18 1.50(3) . . no
C15 C16 1.35(3) . . no
C22 C23 1.39(2) . . no
C22 C27 1.49(2) . . no
C23 C24 1.37(2) . . no
C24 C25 1.40(2) . . no
C24 C28 1.51(3) . . no
C25 C26 1.40(2) . . no

loop_
_geom_torsion_atom_site_label_1
_geom_torsion_atom_site_label_2
_geom_torsion_atom_site_label_3
_geom_torsion_atom_site_label_4
_geom_torsion
_geom_torsion_site_symmetry_1
_geom_torsion_site_symmetry_2
_geom_torsion_site_symmetry_3
_geom_torsion_site_symmetry_4
_geom_torsion_publ_flag
Br1 Co N1 C12 170.0(12) . . . . no
Br1 Co N1 C16 -18.6(12) . . . . no
Br2 Co N1 C12 -69.4(14) . . . . no
Br2 Co N1 C16 101.9(11) . . . . no
N2 Co N1 C12 50.3(15) . . . . no
N2 Co N1 C16 -138.4(11) . . . . no
Br1 Co N2 C22 -68.4(13) . . . . no
Br1 Co N2 C26 102.3(11) . . . . no
Br2 Co N2 C22 171.0(12) . . . . no
Br2 Co N2 C26 -18.4(12) . . . . no
N1 Co N2 C22 52.3(14) . . . . no
N1 Co N2 C26 -137.1(11) . . . . no
Co N1 C12 C13 171.8(12) . . . . no
Co N1 C12 C17 -10(2) . . . . no
C16 N1 C12 C13 1(2) . . . . no
C16 N1 C12 C17 178.4(15) . . . . no
Co N1 C16 C15 -173.1(15) . . . . no
C12 N1 C16 C15 -1(2) . . . . no
Co N2 C22 C23 170.9(13) . . . . no
Co N2 C22 C27 -13(2) . . . . no
C26 N2 C22 C23 0(2) . . . . no
C26 N2 C22 C27 176.6(14) . . . . no
Co N2 C26 C25 -171.0(12) . . . . no
C22 N2 C26 C25 0(2) . . . . no
N1 C12 C13 C14 -1(2) . . . . no
C17 C12 C13 C14 -179.0(16) . . . . no
C12 C13 C14 C15 2(2) . . . . no
C12 C13 C14 C18 -177.6(16) . . . . no
C13 C14 C15 C16 -3(3) . . . . no
C18 C14 C15 C16 177.1(17) . . . . no
C14 C15 C16 N1 2(3) . . . . no
N2 C22 C23 C24 0(3) . . . . no
C27 C22 C23 C24 -175.9(17) . . . . no
C22 C23 C24 C25 -1(3) . . . . no
C22 C23 C24 C28 -178.4(18) . . . . no
C23 C24 C25 C26 2(2) . . . . no
C28 C24 C25 C26 178.9(16) . . . . no
C24 C25 C26 N2 -1(2) . . . . no
